data_7238678
loop_
_publ_author_name
'Paul, Rajesh'
'Punniyamurthy, Tharmalingam'

_publ_section_title
;
 Copper-catalysed one-pot synthesis of N-substituted
 benzo[d]isothiazol-3(2H)-ones via C-S/N-S bond formation
;
_journal_issue 18
_journal_name_full 'RSC Advances'
_journal_page_first 7057
_journal_paper_doi 10.1039/c2ra20724a
_journal_volume 2
_journal_year 2012
_chemical_formula_sum 'C14 H11 N O2 S'
_chemical_formula_weight 257.31
_space_group_IT_number 14
_space_group_name_Hall '-P 2ybc'
_space_group_name_H-M_alt 'P 1 21/c 1'
_symmetry_cell_setting monoclinic
_symmetry_space_group_name_H-M 'P 1 21/c 1'
_atom_sites_solution_hydrogens geom
_atom_sites_solution_primary direct
_atom_sites_solution_secondary difmap
_audit_creation_method SHELXL-97
_cell_angle_alpha 90.00
_cell_angle_beta 114.028(6)
_cell_angle_gamma 90.00
_cell_formula_units_Z 4
_cell_length_a 10.5093(14)
_cell_length_b 13.6166(17)
_cell_length_c 9.1287(12)
_cell_measurement_reflns_used 5668
_cell_measurement_temperature 298(2)
_cell_measurement_theta_max 29.94
_cell_measurement_theta_min 2.85
_cell_volume 1193.1(3)
_computing_cell_refinement 'Bruker SMART'
_computing_data_collection 'Bruker SMART'
_computing_data_reduction 'Bruker SAINT'
_computing_molecular_graphics 'Bruker SHELXTL'
_computing_publication_material 'Bruker SHELXTL'
_computing_structure_refinement 'SHELXL-97 (Sheldrick, 1997)'
_computing_structure_solution 'SHELXS-97 (Sheldrick, 1990)'
_diffrn_ambient_temperature 298(2)
_diffrn_measured_fraction_theta_full 0.981
_diffrn_measured_fraction_theta_max 0.981
_diffrn_radiation_monochromator graphite
_diffrn_radiation_source 'fine-focus sealed tube'
_diffrn_radiation_type MoK\a
_diffrn_radiation_wavelength 0.71073
_diffrn_reflns_av_R_equivalents 0.0314
_diffrn_reflns_av_sigmaI/netI 0.0295
_diffrn_reflns_limit_h_max 11
_diffrn_reflns_limit_h_min -14
_diffrn_reflns_limit_k_max 19
_diffrn_reflns_limit_k_min -18
_diffrn_reflns_limit_l_max 11
_diffrn_reflns_limit_l_min -9
_diffrn_reflns_number 15718
_diffrn_reflns_theta_full 29.94
_diffrn_reflns_theta_max 29.94
_diffrn_reflns_theta_min 2.12
_exptl_absorpt_coefficient_mu 0.263
_exptl_absorpt_correction_T_max 0.912
_exptl_absorpt_correction_T_min 0.895
_exptl_absorpt_correction_type multi-scan
_exptl_absorpt_process_details SADBAS
_exptl_crystal_colour colorless
_exptl_crystal_density_diffrn 1.432
_exptl_crystal_density_method 'not measured'
_exptl_crystal_description block
_exptl_crystal_F_000 536
_exptl_crystal_size_max 0.42
_exptl_crystal_size_mid 0.38
_exptl_crystal_size_min 0.35
_refine_diff_density_max 0.204
_refine_diff_density_min -0.265
_refine_diff_density_rms 0.037
_refine_ls_extinction_coef 0.0049(12)
_refine_ls_extinction_expression Fc^*^=kFc[1+0.001xFc^2^\l^3^/sin(2\q)]^-1/4^
_refine_ls_extinction_method SHELXL
_refine_ls_goodness_of_fit_ref 1.023
_refine_ls_matrix_type full
_refine_ls_number_parameters 165
_refine_ls_number_reflns 3109
_refine_ls_number_restraints 0
_refine_ls_restrained_S_all 1.023
_refine_ls_R_factor_all 0.0584
_refine_ls_R_factor_gt 0.0388
_refine_ls_shift/su_max 0.002
_refine_ls_shift/su_mean 0.000
_refine_ls_structure_factor_coef Fsqd
_refine_ls_weighting_details 'calc w=1/[\s^2^(Fo^2^)+(0.0345P)^2^+0.2869P] where P=(Fo^2^+2Fc^2^)/3'
_refine_ls_weighting_scheme calc
_refine_ls_wR_factor_gt 0.0879
_refine_ls_wR_factor_ref 0.0947
_reflns_number_gt 3340
_reflns_number_total 3382
_reflns_threshold_expression >2sigma(I)
_cod_data_source_file c2ra20724a.txt
_cod_data_source_block platon
_cod_depositor_comments
;
The following automatic conversions were performed:

data item '_symmetry_cell_setting' value 'Monoclinic' was changed to
'monoclinic' in accordance with the
/home/saulius/struct/COD-crude-data/automatic-downloads/DataCite-retrospective/RSC/depositions/lib/dictionaries/cif_core.dic
dictionary named 'cif_core.dic' version 2.4.2 last updated on
2011-04-26.

Automatic conversion script
Id: cif_fix_values 6909 2019-04-08 15:41:33Z antanas 
;
_cod_original_sg_symbol_H-M 'P 21/c'
_cod_database_code 7238678

loop_
_symmetry_equiv_pos_as_xyz
'x, y, z'
'-x, y+1/2, -z+1/2'
'-x, -y, -z'
'x, -y-1/2, z-1/2'

loop_
_atom_site_label
_atom_site_type_symbol
_atom_site_fract_x
_atom_site_fract_y
_atom_site_fract_z
_atom_site_U_iso_or_equiv
_atom_site_adp_type
_atom_site_occupancy
_atom_site_symmetry_multiplicity
_atom_site_calc_flag
_atom_site_refinement_flags
S1 S 0.19664(4) 0.03386(3) 0.35189(5) 0.04736(14) Uani 1 1 d .
O2 O -0.13855(12) 0.40800(8) -0.11190(15) 0.0584(3) Uani 1 1 d .
O1 O 0.33087(13) 0.09770(8) 0.03293(14) 0.0571(3) Uani 1 1 d .
N1 N 0.21164(13) 0.09647(9) 0.19618(15) 0.0449(3) Uani 1 1 d .
C12 C -0.08157(18) 0.23443(12) -0.1067(2) 0.0560(5) Uani 1 1 d .
H12 H -0.1557 0.2228 -0.2047 0.067 Uiso 1 1 calc R
C13 C 0.00702(19) 0.15904(12) -0.0258(2) 0.0572(5) Uani 1 1 d .
H13 H -0.0076 0.0964 -0.0703 0.069 Uiso 1 1 calc R
C8 C 0.11635(16) 0.17518(10) 0.11919(18) 0.0418(4) Uani 1 1 d .
C9 C 0.13568(16) 0.26729(11) 0.1882(2) 0.0480(4) Uani 1 1 d .
H9 H 0.2073 0.2781 0.2885 0.058 Uiso 1 1 calc R
C10 C 0.04853(17) 0.34302(11) 0.1079(2) 0.0515(4) Uani 1 1 d .
H10 H 0.0621 0.4052 0.1538 0.062 Uiso 1 1 calc R
C11 C -0.05900(15) 0.32728(11) -0.04043(19) 0.0436(4) Uani 1 1 d .
C14 C -0.2300(2) 0.40059(15) -0.2778(2) 0.0714(6) Uani 1 1 d .
H14A H -0.3037 0.3553 -0.2904 0.107 Uiso 1 1 calc R
H14B H -0.1788 0.3776 -0.3374 0.107 Uiso 1 1 calc R
H14C H -0.2689 0.4640 -0.3172 0.107 Uiso 1 1 calc R
C6 C 0.37376(15) -0.02615(10) 0.23797(18) 0.0406(3) Uani 1 1 d .
C5 C 0.47487(17) -0.08520(12) 0.2197(2) 0.0502(4) Uani 1 1 d .
H5 H 0.5071 -0.0712 0.1411 0.060 Uiso 1 1 calc R
C4 C 0.52605(18) -0.16450(13) 0.3202(2) 0.0562(4) Uani 1 1 d .
H4 H 0.5927 -0.2049 0.3086 0.067 Uiso 1 1 calc R
C3 C 0.47895(18) -0.18465(12) 0.4388(2) 0.0556(4) Uani 1 1 d .
H3 H 0.5156 -0.2382 0.5063 0.067 Uiso 1 1 calc R
C2 C 0.37931(17) -0.12741(12) 0.45913(19) 0.0506(4) Uani 1 1 d .
H2 H 0.3488 -0.1413 0.5392 0.061 Uiso 1 1 calc R
C1 C 0.32556(15) -0.04778(11) 0.35566(18) 0.0419(4) Uani 1 1 d .
C7 C 0.30786(16) 0.06074(11) 0.14214(19) 0.0430(4) Uani 1 1 d .

loop_
_atom_site_aniso_label
_atom_site_aniso_U_11
_atom_site_aniso_U_22
_atom_site_aniso_U_33
_atom_site_aniso_U_23
_atom_site_aniso_U_13
_atom_site_aniso_U_12
S1 0.0515(3) 0.0497(2) 0.0446(2) 0.00021(18) 0.02335(19) 0.00277(17)
O2 0.0584(7) 0.0460(6) 0.0640(8) 0.0062(6) 0.0178(6) 0.0095(5)
O1 0.0702(8) 0.0536(7) 0.0589(8) 0.0100(6) 0.0380(7) 0.0061(6)
N1 0.0522(8) 0.0418(7) 0.0446(7) 0.0034(6) 0.0236(6) 0.0060(6)
C12 0.0585(10) 0.0496(9) 0.0453(9) -0.0071(8) 0.0062(8) 0.0013(8)
C13 0.0674(11) 0.0388(8) 0.0527(10) -0.0106(7) 0.0116(9) 0.0014(8)
C8 0.0451(8) 0.0389(8) 0.0431(9) -0.0017(6) 0.0198(7) 0.0016(6)
C9 0.0433(8) 0.0489(9) 0.0472(9) -0.0113(7) 0.0139(7) -0.0010(7)
C10 0.0521(9) 0.0398(8) 0.0591(11) -0.0120(7) 0.0191(8) 0.0003(7)
C11 0.0444(8) 0.0400(8) 0.0496(9) 0.0027(7) 0.0223(7) 0.0015(6)
C14 0.0745(13) 0.0723(12) 0.0609(12) 0.0174(10) 0.0211(10) 0.0159(10)
C6 0.0407(8) 0.0386(8) 0.0399(8) -0.0041(6) 0.0138(7) -0.0032(6)
C5 0.0505(10) 0.0514(9) 0.0509(10) -0.0019(8) 0.0230(8) 0.0017(7)
C4 0.0498(10) 0.0524(10) 0.0633(11) -0.0005(8) 0.0197(9) 0.0103(8)
C3 0.0529(10) 0.0491(9) 0.0535(10) 0.0070(8) 0.0100(8) 0.0047(8)
C2 0.0528(10) 0.0539(10) 0.0434(9) 0.0048(7) 0.0179(8) -0.0016(8)
C1 0.0417(8) 0.0408(8) 0.0390(8) -0.0052(6) 0.0121(7) -0.0043(6)
C7 0.0460(9) 0.0401(8) 0.0431(9) -0.0037(7) 0.0183(7) -0.0021(6)

loop_
_atom_type_symbol
_atom_type_description
_atom_type_scat_dispersion_real
_atom_type_scat_dispersion_imag
_atom_type_scat_source
C C 0.0033 0.0016 'International Tables Vol C Tables 4.2.6.8 and 6.1.1.4'
H H 0.0000 0.0000 'International Tables Vol C Tables 4.2.6.8 and 6.1.1.4'
N N 0.0061 0.0033 'International Tables Vol C Tables 4.2.6.8 and 6.1.1.4'
O O 0.0106 0.0060 'International Tables Vol C Tables 4.2.6.8 and 6.1.1.4'
S S 0.1246 0.1234 'International Tables Vol C Tables 4.2.6.8 and 6.1.1.4'

loop_
_geom_angle_atom_site_label_1
_geom_angle_atom_site_label_2
_geom_angle_atom_site_label_3
_geom_angle
N1 S1 C1 90.02(7)
C11 O2 C14 117.59(13)
C7 N1 C8 123.55(13)
C7 N1 S1 116.59(10)
C8 N1 S1 119.55(10)
C11 C12 C13 119.27(15)
C11 C12 H12 120.4
C13 C12 H12 120.4
C8 C13 C12 120.95(14)
C8 C13 H13 119.5
C12 C13 H13 119.5
C13 C8 C9 119.70(14)
C13 C8 N1 119.65(13)
C9 C8 N1 120.64(14)
C10 C9 C8 119.70(15)
C10 C9 H9 120.1
C8 C9 H9 120.1
C9 C10 C11 120.47(14)
C9 C10 H10 119.8
C11 C10 H10 119.8
C12 C11 O2 124.20(14)
C12 C11 C10 119.84(14)
O2 C11 C10 115.96(13)
O2 C14 H14A 109.5
O2 C14 H14B 109.5
H14A C14 H14B 109.5
O2 C14 H14C 109.5
H14A C14 H14C 109.5
H14B C14 H14C 109.5
C1 C6 C5 120.26(14)
C1 C6 C7 113.50(14)
C5 C6 C7 126.24(15)
C4 C5 C6 118.84(16)
C4 C5 H5 120.6
C6 C5 H5 120.6
C5 C4 C3 120.52(16)
C5 C4 H4 119.7
C3 C4 H4 119.7
C2 C3 C4 121.66(16)
C2 C3 H3 119.2
C4 C3 H3 119.2
C3 C2 C1 117.94(16)
C3 C2 H2 121.0
C1 C2 H2 121.0
C6 C1 C2 120.76(15)
C6 C1 S1 111.96(11)
C2 C1 S1 127.28(13)
O1 C7 N1 124.16(14)
O1 C7 C6 127.93(15)
N1 C7 C6 107.91(14)

loop_
_geom_bond_atom_site_label_1
_geom_bond_atom_site_label_2
_geom_bond_distance
S1 N1 1.7189(13)
S1 C1 1.7420(16)
O2 C11 1.3742(18)
O2 C14 1.429(2)
O1 C7 1.2255(18)
N1 C7 1.382(2)
N1 C8 1.4395(19)
C12 C11 1.380(2)
C12 C13 1.381(2)
C12 H12 0.9300
C13 C8 1.372(2)
C13 H13 0.9300
C8 C9 1.381(2)
C9 C10 1.376(2)
C9 H9 0.9300
C10 C11 1.382(2)
C10 H10 0.9300
C14 H14A 0.9600
C14 H14B 0.9600
C14 H14C 0.9600
C6 C1 1.393(2)
C6 C5 1.395(2)
C6 C7 1.467(2)
C5 C4 1.376(2)
C5 H5 0.9300
C4 C3 1.389(3)
C4 H4 0.9300
C3 C2 1.377(2)
C3 H3 0.9300
C2 C1 1.397(2)
C2 H2 0.9300
